data_1538117
loop_
_publ_author_name
'Giuseppetti, G.'
'Mazzi, F.'
'Tadini, C.'

_publ_section_title
;
 The crystal structure of leadhillite: Pb4 (S O4) (C O3)2 (O H)2
;
_journal_name_full
;
Neues Jahrbuch fuer Mineralogie. Monatshefte (Band=Jahr) (1950-)
;
_journal_page_first 255
_journal_page_last 268
_journal_volume 1990
_journal_year 1990
_chemical_formula_sum 'C2 H2 O12 Pb4 S'
_chemical_name_systematic 'Pb4 (S O4) (C O3)2 (O H)2'
_space_group_IT_number 164
_symmetry_space_group_name_Hall '-P 3 2"'
_symmetry_space_group_name_H-M 'P -3 m 1'
_cell_angle_alpha 90
_cell_angle_beta 90
_cell_angle_gamma 120
_cell_formula_units_Z 1
_cell_length_a 5.23
_cell_length_b 5.23
_cell_length_c 11.59
_cell_volume 274.547
_citation_journal_id_ASTM NJMMAW
_cod_data_source_file Giuseppetti_NJMMAW_1990_1274.cif
_cod_data_source_block C2H2O12Pb4S1
_cod_original_cell_volume 274.5475
_cod_original_formula_sum 'C2 H2 O12 Pb4 S1'
_cod_database_code 1538117

loop_
_symmetry_equiv_pos_as_xyz
x,y,z
-y,x-y,z
-x+y,-x,z
y,x,-z
-x,-x+y,-z
x-y,-y,-z
-x,-y,-z
y,-x+y,-z
x-y,x,-z
-y,-x,z
x,x-y,z
-x+y,y,z

loop_
_atom_site_label
_atom_site_type_symbol
_atom_site_fract_x
_atom_site_fract_y
_atom_site_fract_z
_atom_site_occupancy
_atom_site_U_iso_or_equiv
O1 O-2 -0.322 -0.205 0.5 0.0833 0.0
O6 O-2 0.3333 0.6667 0.289 1 0.0
C1 C+4 0 0 0.143 1 0.0
O2 O-2 0.061 0.311 0.5 0.0833 0.0
Pb2 Pb+2 0.6667 0.3333 0.3242 1 0.0
O4 O-2 0.131 -0.053 0.605 0.0833 0.0
O5 O-2 -0.145 0.145 0.143 1 0.0
Pb1 Pb+2 0.3333 0.6667 0.1022 1 0.0
O3 O-2 0.131 -0.053 0.395 0.0833 0.0
S1 S+6 0 0 0.5 1 0.0
